data_4501939
loop_
_publ_author_name
'Momose, Aaron Alexander'
'Bosch, Eric'

_publ_section_title
;
 Serendipity in the Crystallization of a Series of
 C-Alkylcalix[4]resorcinarenes from Alcoholic Solvents
;
_journal_issue 9
_journal_name_full 'Crystal Growth &amp; Design'
_journal_page_first 4043
_journal_paper_doi 10.1021/cg100737c
_journal_volume 10
_journal_year 2010
_chemical_formula_moiety 'C48 H64 O8, 4.5(C4 H10 O)'
_chemical_formula_sum 'C66 H109 O12.5'
_chemical_formula_weight 1102.53
_chemical_name_common
;
Complex between C-Pentylresorcinarene and t-butanol
;
_chemical_name_systematic
; 
 ? 
;
_space_group_IT_number 2
_space_group_name_Hall '-P 1'
_symmetry_cell_setting triclinic
_symmetry_space_group_name_Hall '-P 1'
_symmetry_space_group_name_H-M 'P -1'
_atom_sites_solution_hydrogens geom
_atom_sites_solution_primary direct
_atom_sites_solution_secondary difmap
_audit_creation_method SHELXL-97
_cell_angle_alpha 104.9870(10)
_cell_angle_beta 113.9090(10)
_cell_angle_gamma 100.9750(10)
_cell_formula_units_Z 2
_cell_length_a 15.2253(13)
_cell_length_b 15.5029(13)
_cell_length_c 17.3279(14)
_cell_measurement_reflns_used 4447
_cell_measurement_temperature 100(2)
_cell_measurement_theta_max 26.85
_cell_measurement_theta_min 2.34
_cell_volume 3404.1(5)
_computing_cell_refinement 'Bruker SMART'
_computing_data_reduction 'Bruker SAINT'
_computing_structure_refinement 'SHELXL-97 (Sheldrick, 1997)'
_computing_structure_solution 'SHELXS-97 (Sheldrick, 1990)'
_diffrn_ambient_temperature 100(2)
_diffrn_detector_area_resol_mean 8.3660
_diffrn_measured_fraction_theta_full 0.996
_diffrn_measured_fraction_theta_max 0.996
_diffrn_measurement_device_type 'CCD area detector'
_diffrn_measurement_method 'phi and omega scans'
_diffrn_radiation_monochromator graphite
_diffrn_radiation_source 'fine-focus sealed tube'
_diffrn_radiation_type MoK\a
_diffrn_radiation_wavelength 0.71073
_diffrn_reflns_av_R_equivalents 0.0606
_diffrn_reflns_av_sigmaI/netI 0.0850
_diffrn_reflns_limit_h_max 18
_diffrn_reflns_limit_h_min -18
_diffrn_reflns_limit_k_max 19
_diffrn_reflns_limit_k_min -19
_diffrn_reflns_limit_l_max 21
_diffrn_reflns_limit_l_min -21
_diffrn_reflns_number 36172
_diffrn_reflns_theta_full 26.02
_diffrn_reflns_theta_max 26.02
_diffrn_reflns_theta_min 1.39
_exptl_absorpt_coefficient_mu 0.072
_exptl_absorpt_correction_T_max 0.9891
_exptl_absorpt_correction_T_min 0.9839
_exptl_absorpt_correction_type multi-scan
_exptl_absorpt_process_details 'SADABS V2008/1 (Bruker AXS)'
_exptl_crystal_colour colourless
_exptl_crystal_density_diffrn 1.076
_exptl_crystal_density_method 'not measured'
_exptl_crystal_description block
_exptl_crystal_F_000 1210
_exptl_crystal_size_max 0.22
_exptl_crystal_size_mid 0.19
_exptl_crystal_size_min 0.15
_refine_diff_density_max 0.759
_refine_diff_density_min -0.443
_refine_diff_density_rms 0.048
_refine_ls_extinction_method none
_refine_ls_goodness_of_fit_ref 1.014
_refine_ls_hydrogen_treatment mixed
_refine_ls_matrix_type full
_refine_ls_number_parameters 781
_refine_ls_number_reflns 13358
_refine_ls_number_restraints 1
_refine_ls_restrained_S_all 1.014
_refine_ls_R_factor_all 0.1163
_refine_ls_R_factor_gt 0.0569
_refine_ls_shift/su_max 0.000
_refine_ls_shift/su_mean 0.000
_refine_ls_structure_factor_coef Fsqd
_refine_ls_weighting_details 'calc w=1/[\s^2^(Fo^2^)+(0.0562P)^2^+0.6819P] where P=(Fo^2^+2Fc^2^)/3'
_refine_ls_weighting_scheme calc
_refine_ls_wR_factor_gt 0.1197
_refine_ls_wR_factor_ref 0.1438
_reflns_number_gt 7618
_reflns_number_total 13358
_reflns_threshold_expression >2sigma(I)
_cod_data_source_file cg100737c_si_001.cif
_cod_data_source_block com04
_cod_depositor_comments
;
The following automatic conversions were performed:

'_symmetry_cell_setting' value 'Triclinic' changed to 'triclinic'
according to /home/saulius/struct/CIF-dictionaries/cif_core.dic
dictionary named 'cif_core.dic' version 2.4.2 from 2011-04-26.

Automatic conversion script
Id: cif_fix_values 1715 2011-07-08 13:25:40Z adriana 
;
_cod_original_sg_symbol_H-M P-1
_cod_original_formula_sum 'C66 H109 O12.50'
_cod_database_code 4501939

loop_
_symmetry_equiv_pos_as_xyz
'x, y, z'
'-x, -y, -z'

loop_
_atom_site_label
_atom_site_type_symbol
_atom_site_fract_x
_atom_site_fract_y
_atom_site_fract_z
_atom_site_U_iso_or_equiv
_atom_site_adp_type
_atom_site_occupancy
_atom_site_symmetry_multiplicity
_atom_site_calc_flag
_atom_site_refinement_flags
O1 O 0.13869(12) 0.19811(12) 0.30051(12) 0.0260(4) Uani 1 1 d .
C1 C 0.25291(16) 0.26147(16) 0.16615(15) 0.0198(5) Uani 1 1 d .
H1 H 0.2892 0.2381 0.1368 0.024 Uiso 1 1 calc R
O2 O 0.16025(13) 0.46124(12) 0.20692(12) 0.0285(4) Uani 1 1 d .
C2 C 0.22237(16) 0.21044(16) 0.21149(15) 0.0191(5) Uani 1 1 d .
O3 O 0.30234(12) 0.58939(12) 0.20346(12) 0.0258(4) Uani 1 1 d .
C3 C 0.17020(17) 0.24708(16) 0.25471(16) 0.0220(5) Uani 1 1 d .
O4 O 0.66505(12) 0.66836(12) 0.33050(11) 0.0258(4) Uani 1 1 d .
C4 C 0.15066(17) 0.33046(16) 0.25293(16) 0.0234(6) Uani 1 1 d .
H4 H 0.1155 0.3545 0.2832 0.028 Uiso 1 1 calc R
O5 O 0.80001(13) 0.60149(11) 0.43078(11) 0.0266(4) Uani 1 1 d .
C5 C 0.18264(17) 0.37878(16) 0.20669(16) 0.0223(5) Uani 1 1 d .
O6 O 0.78336(13) 0.34128(12) 0.52744(12) 0.0273(4) Uani 1 1 d .
C6 C 0.23366(16) 0.34482(16) 0.16106(15) 0.0197(5) Uani 1 1 d .
O7 O 0.63740(13) 0.21181(13) 0.52247(11) 0.0281(4) Uani 1 1 d .
C7 C 0.26530(17) 0.39579(16) 0.10690(15) 0.0210(5) Uani 1 1 d .
H7 H 0.2177 0.4320 0.0887 0.025 Uiso 1 1 calc R
O8 O 0.28073(13) 0.13809(12) 0.40136(12) 0.0278(4) Uani 1 1 d D
C8 C 0.37218(17) 0.46888(15) 0.16627(15) 0.0182(5) Uani 1 1 d .
O9 O 0.06101(13) 0.28391(13) 0.39387(13) 0.0303(4) Uani 1 1 d .
C9 C 0.38698(17) 0.56346(16) 0.21296(15) 0.0195(5) Uani 1 1 d .
O10 O 0.07359(13) 0.53255(13) 0.30902(12) 0.0311(4) Uani 1 1 d .
C10 C 0.48382(17) 0.62995(16) 0.26709(15) 0.0210(5) Uani 1 1 d .
H10 H 0.4925 0.6937 0.2982 0.025 Uiso 1 1 calc R
O11 O 0.34662(14) 0.76556(12) 0.30961(14) 0.0313(5) Uani 1 1 d .
C11 C 0.56807(17) 0.60301(15) 0.27562(15) 0.0184(5) Uani 1 1 d .
O12 O 0.68958(13) 0.84103(12) 0.42623(14) 0.0292(4) Uani 1 1 d .
C12 C 0.55798(17) 0.51036(16) 0.23002(15) 0.0177(5) Uani 1 1 d .
O13 O 0.4072(5) 0.5503(5) 0.4438(6) 0.142(3) Uani 0.50 1 d P
H13A H 0.4317 0.6098 0.4666 0.170 Uiso 0.50 1 calc PR
C13 C 0.45894(17) 0.44548(16) 0.17708(15) 0.0185(5) Uani 1 1 d .
H13 H 0.4504 0.3816 0.1467 0.022 Uiso 1 1 calc R
C14 C 0.65194(17) 0.48217(16) 0.24140(15) 0.0189(5) Uani 1 1 d .
H14 H 0.7079 0.5419 0.2612 0.023 Uiso 1 1 calc R
C15 C 0.68657(17) 0.44532(16) 0.31866(15) 0.0191(5) Uani 1 1 d .
C16 C 0.75688(17) 0.50576(15) 0.40762(16) 0.0203(5) Uani 1 1 d .
C17 C 0.78819(17) 0.47176(16) 0.47742(16) 0.0222(5) Uani 1 1 d .
H17 H 0.8362 0.5141 0.5378 0.027 Uiso 1 1 calc R
C18 C 0.74949(17) 0.37618(16) 0.45906(15) 0.0205(5) Uani 1 1 d .
C19 C 0.67711(17) 0.31284(16) 0.37149(16) 0.0191(5) Uani 1 1 d .
C20 C 0.64741(16) 0.35019(16) 0.30366(15) 0.0187(5) Uani 1 1 d .
H20 H 0.5975 0.3083 0.2437 0.022 Uiso 1 1 calc R
C21 C 0.63268(17) 0.20773(15) 0.35082(15) 0.0181(5) Uani 1 1 d .
H21 H 0.6852 0.1921 0.3973 0.022 Uiso 1 1 calc R
C22 C 0.53786(17) 0.18800(15) 0.36409(15) 0.0179(5) Uani 1 1 d .
C23 C 0.54490(17) 0.19277(16) 0.44793(16) 0.0209(5) Uani 1 1 d .
C24 C 0.45883(18) 0.17721(16) 0.45899(16) 0.0224(5) Uani 1 1 d .
H24 H 0.4651 0.1822 0.5169 0.027 Uiso 1 1 calc R
C25 C 0.36391(17) 0.15452(16) 0.38596(16) 0.0205(5) Uani 1 1 d .
C26 C 0.35211(17) 0.14761(15) 0.30050(15) 0.0186(5) Uani 1 1 d .
C27 C 0.44117(16) 0.16631(15) 0.29289(15) 0.0175(5) Uani 1 1 d .
H27 H 0.4351 0.1640 0.2356 0.021 Uiso 1 1 calc R
C28 C 0.24808(17) 0.12143(16) 0.21845(15) 0.0200(5) Uani 1 1 d .
H28 H 0.1968 0.0849 0.2305 0.024 Uiso 1 1 calc R
C29 C 0.25281(18) 0.32764(16) 0.01840(16) 0.0246(6) Uani 1 1 d .
H29A H 0.2734 0.3652 -0.0134 0.029 Uiso 1 1 calc R
H29B H 0.2996 0.2910 0.0338 0.029 Uiso 1 1 calc R
C30 C 0.14460(19) 0.25858(17) -0.04630(17) 0.0307(6) Uani 1 1 d .
H30A H 0.1229 0.2228 -0.0137 0.037 Uiso 1 1 calc R
H30B H 0.0983 0.2952 -0.0638 0.037 Uiso 1 1 calc R
C31 C 0.1336(2) 0.1894(2) -0.13117(19) 0.0443(8) Uani 1 1 d .
H31A H 0.1873 0.1599 -0.1141 0.053 Uiso 1 1 calc R
H31B H 0.1441 0.2241 -0.1691 0.053 Uiso 1 1 calc R
C32 C 0.0277(2) 0.1103(2) -0.1882(2) 0.0528(9) Uani 1 1 d .
H32A H 0.0159 0.0782 -0.1490 0.063 Uiso 1 1 calc R
H32B H -0.0255 0.1399 -0.2076 0.063 Uiso 1 1 calc R
C33 C 0.0166(3) 0.0390(2) -0.2693(2) 0.0788(12) Uani 1 1 d .
H33A H 0.0252 0.0697 -0.3098 0.118 Uiso 1 1 calc R
H33B H -0.0513 -0.0091 -0.3012 0.118 Uiso 1 1 calc R
H33C H 0.0686 0.0088 -0.2508 0.118 Uiso 1 1 calc R
C34 C 0.63943(18) 0.41545(16) 0.15232(15) 0.0218(5) Uani 1 1 d .
H34A H 0.7006 0.3960 0.1655 0.026 Uiso 1 1 calc R
H34B H 0.5798 0.3577 0.1267 0.026 Uiso 1 1 calc R
C35 C 0.6248(2) 0.46097(17) 0.08175(16) 0.0275(6) Uani 1 1 d .
H35A H 0.5601 0.4748 0.0646 0.033 Uiso 1 1 calc R
H35B H 0.6809 0.5221 0.1101 0.033 Uiso 1 1 calc R
C36 C 0.6222(2) 0.40074(18) -0.00463(17) 0.0342(7) Uani 1 1 d .
H36A H 0.6132 0.4364 -0.0456 0.041 Uiso 1 1 calc R
H36B H 0.6891 0.3914 0.0120 0.041 Uiso 1 1 calc R
C37 C 0.5392(2) 0.30405(18) -0.05685(18) 0.0336(6) Uani 1 1 d .
H37A H 0.5446 0.2706 -0.1108 0.040 Uiso 1 1 calc R
H37B H 0.5508 0.2665 -0.0176 0.040 Uiso 1 1 calc R
C38 C 0.4319(2) 0.30835(19) -0.08809(18) 0.0376(7) Uani 1 1 d .
H38A H 0.4248 0.3392 -0.0349 0.056 Uiso 1 1 calc R
H38B H 0.3824 0.2439 -0.1217 0.056 Uiso 1 1 calc R
H38C H 0.4191 0.3446 -0.1278 0.056 Uiso 1 1 calc R
C39 C 0.61380(17) 0.14442(15) 0.25731(15) 0.0207(5) Uani 1 1 d .
H39A H 0.5537 0.1492 0.2091 0.025 Uiso 1 1 calc R
H39B H 0.6734 0.1677 0.2492 0.025 Uiso 1 1 calc R
C40 C 0.5958(2) 0.04133(16) 0.24653(17) 0.0283(6) Uani 1 1 d .
H40A H 0.5432 0.0215 0.2640 0.034 Uiso 1 1 calc R
H40B H 0.6596 0.0361 0.2896 0.034 Uiso 1 1 calc R
C41 C 0.5623(2) -0.02732(17) 0.15118(17) 0.0300(6) Uani 1 1 d .
H41A H 0.5505 -0.0923 0.1513 0.036 Uiso 1 1 calc R
H41B H 0.4964 -0.0249 0.1087 0.036 Uiso 1 1 calc R
C42 C 0.6367(2) -0.00902(19) 0.11491(18) 0.0357(7) Uani 1 1 d .
H42A H 0.7039 -0.0082 0.1585 0.043 Uiso 1 1 calc R
H42B H 0.6454 0.0542 0.1106 0.043 Uiso 1 1 calc R
C43 C 0.6016(2) -0.08326(19) 0.02169(19) 0.0423(7) Uani 1 1 d .
H43A H 0.5980 -0.1453 0.0265 0.063 Uiso 1 1 calc R
H43B H 0.6501 -0.0662 0.0000 0.063 Uiso 1 1 calc R
H43C H 0.5341 -0.0860 -0.0213 0.063 Uiso 1 1 calc R
C44 C 0.23895(17) 0.05567(16) 0.13036(15) 0.0222(5) Uani 1 1 d .
H44A H 0.2839 0.0918 0.1130 0.027 Uiso 1 1 calc R
H44B H 0.2637 0.0034 0.1423 0.027 Uiso 1 1 calc R
C45 C 0.13111(18) 0.01329(17) 0.05063(16) 0.0291(6) Uani 1 1 d .
H45A H 0.1075 0.0654 0.0368 0.035 Uiso 1 1 calc R
H45B H 0.0855 -0.0205 0.0688 0.035 Uiso 1 1 calc R
C46 C 0.1217(2) -0.05531(19) -0.03552(17) 0.0366(7) Uani 1 1 d .
H46A H 0.0502 -0.0773 -0.0844 0.044 Uiso 1 1 calc R
H46B H 0.1651 -0.0206 -0.0550 0.044 Uiso 1 1 calc R
C47 C 0.1517(3) -0.1417(2) -0.02538(19) 0.0517(9) Uani 1 1 d .
H47A H 0.2231 -0.1199 0.0236 0.062 Uiso 1 1 calc R
H47B H 0.1488 -0.1789 -0.0827 0.062 Uiso 1 1 calc R
C48 C 0.0843(3) -0.2058(2) -0.0034(2) 0.0713(11) Uani 1 1 d .
H48A H 0.0938 -0.1723 0.0572 0.107 Uiso 1 1 calc R
H48B H 0.1028 -0.2632 -0.0046 0.107 Uiso 1 1 calc R
H48C H 0.0127 -0.2234 -0.0488 0.107 Uiso 1 1 calc R
C49 C -0.0825(2) 0.2089(2) 0.40792(19) 0.0394(7) Uani 1 1 d .
H49A H -0.0768 0.1465 0.3854 0.059 Uiso 1 1 calc R
H49B H -0.1540 0.2019 0.3910 0.059 Uiso 1 1 calc R
H49C H -0.0410 0.2374 0.4743 0.059 Uiso 1 1 calc R
C50 C -0.04536(17) 0.27193(18) 0.36628(16) 0.0258(6) Uani 1 1 d .
C51 C -0.0994(2) 0.2275(2) 0.26385(18) 0.0462(8) Uani 1 1 d .
H51A H -0.0711 0.2693 0.2397 0.069 Uiso 1 1 calc R
H51B H -0.1723 0.2180 0.2405 0.069 Uiso 1 1 calc R
H51C H -0.0899 0.1662 0.2447 0.069 Uiso 1 1 calc R
C52 C -0.0547(2) 0.3690(2) 0.3976(2) 0.0424(7) Uani 1 1 d .
H52A H -0.0169 0.3981 0.4642 0.064 Uiso 1 1 calc R
H52B H -0.1267 0.3626 0.3767 0.064 Uiso 1 1 calc R
H52C H -0.0267 0.4092 0.3720 0.064 Uiso 1 1 calc R
C53 C -0.0764(2) 0.4885(3) 0.1659(2) 0.0645(10) Uani 1 1 d .
H53A H -0.0401 0.4687 0.1327 0.097 Uiso 1 1 calc R
H53B H -0.1292 0.5105 0.1300 0.097 Uiso 1 1 calc R
H53C H -0.1081 0.4347 0.1765 0.097 Uiso 1 1 calc R
C54 C -0.00187(19) 0.56799(19) 0.25621(18) 0.0316(6) Uani 1 1 d .
C55 C 0.0532(3) 0.6510(2) 0.2440(3) 0.0632(10) Uani 1 1 d .
H55A H 0.1007 0.7011 0.3037 0.095 Uiso 1 1 calc R
H55B H 0.0035 0.6755 0.2075 0.095 Uiso 1 1 calc R
H55C H 0.0911 0.6305 0.2128 0.095 Uiso 1 1 calc R
C56 C -0.0548(2) 0.5970(2) 0.3109(2) 0.0502(8) Uani 1 1 d .
H56A H -0.0869 0.5419 0.3197 0.075 Uiso 1 1 calc R
H56B H -0.1071 0.6215 0.2781 0.075 Uiso 1 1 calc R
H56C H -0.0048 0.6464 0.3703 0.075 Uiso 1 1 calc R
C57 C 0.2500(2) 0.8697(2) 0.2776(2) 0.0443(8) Uani 1 1 d .
H57A H 0.1913 0.8157 0.2279 0.066 Uiso 1 1 calc R
H57B H 0.2495 0.9268 0.2633 0.066 Uiso 1 1 calc R
H57C H 0.2463 0.8792 0.3342 0.066 Uiso 1 1 calc R
C58 C 0.34715(19) 0.85028(16) 0.28902(16) 0.0246(6) Uani 1 1 d .
C59 C 0.3550(2) 0.8304(2) 0.20259(19) 0.0440(8) Uani 1 1 d .
H59A H 0.4185 0.8174 0.2126 0.066 Uiso 1 1 calc R
H59B H 0.3548 0.8856 0.1850 0.066 Uiso 1 1 calc R
H59C H 0.2968 0.7752 0.1539 0.066 Uiso 1 1 calc R
C60 C 0.4394(2) 0.93190(19) 0.36662(19) 0.0432(7) Uani 1 1 d .
H60A H 0.4343 0.9426 0.4227 0.065 Uiso 1 1 calc R
H60B H 0.4422 0.9893 0.3525 0.065 Uiso 1 1 calc R
H60C H 0.5014 0.9167 0.3749 0.065 Uiso 1 1 calc R
C61 C 0.7838(2) 1.00678(18) 0.48112(19) 0.0432(8) Uani 1 1 d .
H61A H 0.7196 1.0178 0.4497 0.065 Uiso 1 1 calc R
H61B H 0.8394 1.0527 0.4830 0.065 Uiso 1 1 calc R
H61C H 0.7979 1.0142 0.5434 0.065 Uiso 1 1 calc R
C62 C 0.77496(19) 0.90651(17) 0.43015(17) 0.0278(6) Uani 1 1 d .
C63 C 0.8703(2) 0.8835(2) 0.4774(2) 0.0444(8) Uani 1 1 d .
H63A H 0.8843 0.8917 0.5397 0.067 Uiso 1 1 calc R
H63B H 0.9280 0.9261 0.4789 0.067 Uiso 1 1 calc R
H63C H 0.8603 0.8177 0.4441 0.067 Uiso 1 1 calc R
C64 C 0.7476(2) 0.88910(19) 0.33168(19) 0.0449(8) Uani 1 1 d .
H64A H 0.7458 0.8252 0.3021 0.067 Uiso 1 1 calc R
H64B H 0.7987 0.9359 0.3293 0.067 Uiso 1 1 calc R
H64C H 0.6804 0.8950 0.3000 0.067 Uiso 1 1 calc R
C65 C 0.4814(6) 0.4396(5) 0.4130(4) 0.131(3) Uani 0.75 1 d P
H65A H 0.4688 0.4598 0.3614 0.196 Uiso 0.75 1 calc PR
H65B H 0.4279 0.3800 0.3932 0.196 Uiso 0.75 1 calc PR
H65C H 0.5479 0.4304 0.4354 0.196 Uiso 0.75 1 calc PR
C66 C 0.4811(8) 0.5126(8) 0.4861(7) 0.083(3) Uiso 0.50 1 d P
C67 C 0.5859(7) 0.5759(6) 0.5026(7) 0.174(4) Uani 0.75 1 d P
H67A H 0.5742 0.6219 0.4732 0.261 Uiso 0.75 1 calc PR
H67B H 0.6172 0.5356 0.4767 0.261 Uiso 0.75 1 calc PR
H67C H 0.6314 0.6097 0.5681 0.261 Uiso 0.75 1 calc PR
H1O H 0.112(3) 0.233(2) 0.332(2) 0.080(12) Uiso 1 1 d .
H2O H 0.206(4) 0.505(3) 0.204(3) 0.144(19) Uiso 1 1 d .
H3O H 0.323(3) 0.655(3) 0.241(2) 0.098(13) Uiso 1 1 d .
H4O H 0.667(2) 0.731(2) 0.367(2) 0.073(11) Uiso 1 1 d .
H5O H 0.755(3) 0.628(2) 0.398(2) 0.080(12) Uiso 1 1 d .
H6O H 0.832(3) 0.388(2) 0.583(2) 0.081(12) Uiso 1 1 d .
H7O H 0.688(4) 0.255(3) 0.526(3) 0.14(2) Uiso 1 1 d .
H8O H 0.231(2) 0.157(2) 0.364(2) 0.091(13) Uiso 1 1 d D
H9O H 0.100(2) 0.323(2) 0.448(2) 0.044(9) Uiso 1 1 d .
H10O H 0.107(3) 0.509(3) 0.278(2) 0.092(13) Uiso 1 1 d .
H11O H 0.354(2) 0.773(2) 0.358(2) 0.055(11) Uiso 1 1 d .
H12O H 0.701(2) 0.846(2) 0.478(2) 0.049(10) Uiso 1 1 d .

loop_
_atom_site_aniso_label
_atom_site_aniso_U_11
_atom_site_aniso_U_22
_atom_site_aniso_U_33
_atom_site_aniso_U_23
_atom_site_aniso_U_13
_atom_site_aniso_U_12
O1 0.0289(10) 0.0270(10) 0.0366(11) 0.0165(8) 0.0248(9) 0.0121(8)
C1 0.0130(12) 0.0233(13) 0.0208(13) 0.0061(11) 0.0080(10) 0.0049(10)
O2 0.0304(10) 0.0225(10) 0.0447(11) 0.0162(9) 0.0245(9) 0.0139(8)
C2 0.0138(12) 0.0200(13) 0.0216(13) 0.0066(11) 0.0076(10) 0.0052(10)
O3 0.0209(9) 0.0254(10) 0.0353(11) 0.0120(9) 0.0153(8) 0.0112(8)
C3 0.0161(13) 0.0245(13) 0.0264(14) 0.0108(11) 0.0111(11) 0.0048(10)
O4 0.0203(9) 0.0179(9) 0.0311(10) 0.0038(8) 0.0097(8) 0.0030(7)
C4 0.0211(13) 0.0246(13) 0.0294(14) 0.0099(11) 0.0160(12) 0.0088(11)
O5 0.0259(10) 0.0184(9) 0.0291(10) 0.0083(8) 0.0090(8) 0.0043(8)
C5 0.0189(13) 0.0199(13) 0.0285(14) 0.0083(11) 0.0114(11) 0.0081(10)
O6 0.0238(10) 0.0314(10) 0.0224(10) 0.0144(9) 0.0062(8) 0.0054(8)
C6 0.0136(12) 0.0195(13) 0.0217(13) 0.0059(11) 0.0070(11) 0.0025(10)
O7 0.0209(10) 0.0373(11) 0.0251(10) 0.0163(8) 0.0089(8) 0.0061(8)
C7 0.0183(13) 0.0231(13) 0.0238(13) 0.0112(11) 0.0100(11) 0.0082(10)
O8 0.0221(10) 0.0395(11) 0.0324(11) 0.0186(9) 0.0188(9) 0.0121(8)
C8 0.0194(13) 0.0181(12) 0.0179(12) 0.0088(10) 0.0085(10) 0.0061(10)
O9 0.0166(10) 0.0386(11) 0.0316(11) 0.0075(10) 0.0121(9) 0.0069(9)
C9 0.0209(13) 0.0233(13) 0.0212(13) 0.0120(11) 0.0128(11) 0.0099(11)
O10 0.0244(10) 0.0393(11) 0.0372(11) 0.0186(9) 0.0169(9) 0.0155(9)
C10 0.0264(14) 0.0154(12) 0.0218(13) 0.0063(10) 0.0127(11) 0.0069(10)
O11 0.0423(12) 0.0284(11) 0.0383(12) 0.0207(10) 0.0254(10) 0.0178(9)
C11 0.0163(12) 0.0193(13) 0.0185(12) 0.0077(10) 0.0081(10) 0.0027(10)
O12 0.0273(10) 0.0274(10) 0.0353(12) 0.0131(9) 0.0176(9) 0.0065(8)
C12 0.0193(13) 0.0202(13) 0.0160(12) 0.0088(10) 0.0098(10) 0.0056(10)
O13 0.120(6) 0.139(6) 0.195(8) 0.087(7) 0.075(6) 0.067(5)
C13 0.0242(13) 0.0168(12) 0.0168(12) 0.0074(10) 0.0112(11) 0.0067(10)
C14 0.0168(12) 0.0186(12) 0.0224(13) 0.0079(10) 0.0110(11) 0.0046(10)
C15 0.0158(12) 0.0221(13) 0.0238(13) 0.0094(11) 0.0124(11) 0.0077(10)
C16 0.0181(13) 0.0163(13) 0.0249(14) 0.0059(11) 0.0107(11) 0.0040(10)
C17 0.0168(13) 0.0234(13) 0.0212(13) 0.0047(11) 0.0072(11) 0.0051(10)
C18 0.0184(13) 0.0255(13) 0.0218(13) 0.0110(11) 0.0117(11) 0.0081(11)
C19 0.0163(12) 0.0210(13) 0.0241(13) 0.0098(11) 0.0125(11) 0.0062(10)
C20 0.0134(12) 0.0223(13) 0.0198(13) 0.0060(11) 0.0088(10) 0.0054(10)
C21 0.0163(12) 0.0227(13) 0.0202(13) 0.0110(11) 0.0105(10) 0.0080(10)
C22 0.0174(13) 0.0148(12) 0.0221(13) 0.0077(10) 0.0096(11) 0.0053(10)
C23 0.0201(13) 0.0189(13) 0.0218(13) 0.0080(11) 0.0084(11) 0.0058(10)
C24 0.0254(14) 0.0267(14) 0.0208(13) 0.0115(11) 0.0143(11) 0.0093(11)
C25 0.0193(13) 0.0209(13) 0.0273(14) 0.0105(11) 0.0156(11) 0.0068(10)
C26 0.0178(13) 0.0157(12) 0.0234(13) 0.0077(10) 0.0108(11) 0.0050(10)
C27 0.0207(13) 0.0160(12) 0.0182(12) 0.0067(10) 0.0112(11) 0.0064(10)
C28 0.0171(13) 0.0223(13) 0.0235(13) 0.0090(11) 0.0124(11) 0.0057(10)
C29 0.0238(14) 0.0235(13) 0.0244(14) 0.0097(11) 0.0108(11) 0.0044(11)
C30 0.0268(15) 0.0283(15) 0.0308(15) 0.0094(12) 0.0096(12) 0.0083(12)
C31 0.0310(17) 0.0384(17) 0.0393(18) -0.0023(14) 0.0064(14) 0.0087(14)
C32 0.0363(18) 0.065(2) 0.0345(18) 0.0063(16) 0.0079(15) 0.0092(16)
C33 0.066(3) 0.061(2) 0.064(3) -0.007(2) 0.022(2) -0.008(2)
C34 0.0207(13) 0.0202(13) 0.0256(14) 0.0081(11) 0.0128(11) 0.0057(10)
C35 0.0329(15) 0.0236(14) 0.0263(14) 0.0099(12) 0.0159(12) 0.0056(11)
C36 0.0431(17) 0.0354(16) 0.0295(15) 0.0102(13) 0.0248(14) 0.0099(13)
C37 0.0465(18) 0.0307(15) 0.0290(15) 0.0088(12) 0.0235(14) 0.0152(13)
C38 0.0443(18) 0.0352(16) 0.0313(16) 0.0104(13) 0.0184(14) 0.0113(14)
C39 0.0182(13) 0.0240(13) 0.0262(14) 0.0123(11) 0.0136(11) 0.0091(10)
C40 0.0331(15) 0.0263(14) 0.0320(15) 0.0120(12) 0.0199(13) 0.0119(12)
C41 0.0350(16) 0.0249(14) 0.0331(16) 0.0114(12) 0.0189(13) 0.0102(12)
C42 0.0368(17) 0.0373(16) 0.0372(17) 0.0103(13) 0.0243(14) 0.0108(13)
C43 0.0527(19) 0.0409(17) 0.0400(18) 0.0123(14) 0.0306(16) 0.0143(15)
C44 0.0188(13) 0.0234(13) 0.0274(14) 0.0110(11) 0.0129(11) 0.0071(10)
C45 0.0216(14) 0.0283(14) 0.0280(15) 0.0052(12) 0.0088(12) 0.0030(11)
C46 0.0336(16) 0.0423(17) 0.0235(15) 0.0068(13) 0.0109(13) 0.0051(13)
C47 0.062(2) 0.053(2) 0.0228(16) -0.0031(14) 0.0131(15) 0.0221(17)
C48 0.076(3) 0.043(2) 0.054(2) 0.0148(18) 0.005(2) 0.0017(19)
C49 0.0287(16) 0.0468(18) 0.0452(18) 0.0190(15) 0.0209(14) 0.0081(13)
C50 0.0137(13) 0.0353(15) 0.0266(14) 0.0089(12) 0.0111(11) 0.0050(11)
C51 0.0290(16) 0.069(2) 0.0310(17) 0.0127(15) 0.0128(14) 0.0071(15)
C52 0.0302(16) 0.0454(18) 0.058(2) 0.0208(16) 0.0242(15) 0.0160(14)
C53 0.0320(18) 0.090(3) 0.043(2) 0.0010(19) 0.0060(16) 0.0225(18)
C54 0.0228(14) 0.0452(17) 0.0321(15) 0.0179(13) 0.0130(13) 0.0176(13)
C55 0.056(2) 0.077(3) 0.092(3) 0.067(2) 0.040(2) 0.0380(19)
C56 0.0421(19) 0.070(2) 0.052(2) 0.0225(17) 0.0271(16) 0.0349(17)
C57 0.0430(18) 0.0466(19) 0.069(2) 0.0351(17) 0.0364(17) 0.0265(15)
C58 0.0343(15) 0.0193(13) 0.0287(14) 0.0137(11) 0.0186(12) 0.0124(11)
C59 0.069(2) 0.0403(17) 0.0391(18) 0.0201(14) 0.0361(17) 0.0231(16)
C60 0.0443(18) 0.0383(17) 0.0431(18) 0.0206(15) 0.0174(15) 0.0063(14)
C61 0.062(2) 0.0237(15) 0.0421(18) 0.0091(13) 0.0304(17) 0.0043(14)
C62 0.0303(15) 0.0227(14) 0.0316(15) 0.0107(12) 0.0181(13) 0.0035(11)
C63 0.0284(16) 0.0442(18) 0.057(2) 0.0164(16) 0.0219(15) 0.0041(14)
C64 0.074(2) 0.0321(16) 0.0421(18) 0.0196(14) 0.0347(17) 0.0219(16)
C65 0.145(7) 0.143(7) 0.083(5) 0.011(4) 0.060(5) 0.038(5)
C67 0.173(9) 0.169(9) 0.242(11) 0.105(8) 0.117(8) 0.107(7)

loop_
_atom_type_symbol
_atom_type_description
_atom_type_scat_dispersion_real
_atom_type_scat_dispersion_imag
_atom_type_scat_source
C C 0.0033 0.0016 'International Tables Vol C Tables 4.2.6.8 and 6.1.1.4'
H H 0.0000 0.0000 'International Tables Vol C Tables 4.2.6.8 and 6.1.1.4'
O O 0.0106 0.0060 'International Tables Vol C Tables 4.2.6.8 and 6.1.1.4'

loop_
_geom_angle_atom_site_label_1
_geom_angle_atom_site_label_2
_geom_angle_atom_site_label_3
_geom_angle
_geom_angle_site_symmetry_1
_geom_angle_site_symmetry_3
C3 O1 H1O 110(2) . .
C2 C1 C6 124.1(2) . .
C2 C1 H1 117.9 . .
C6 C1 H1 117.9 . .
C5 O2 H2O 114(3) . .
C1 C2 C3 116.6(2) . .
C1 C2 C28 122.6(2) . .
C3 C2 C28 120.7(2) . .
C9 O3 H3O 110(2) . .
O1 C3 C4 120.3(2) . .
O1 C3 C2 118.2(2) . .
C4 C3 C2 121.5(2) . .
C11 O4 H4O 113.8(18) . .
C3 C4 C5 119.7(2) . .
C3 C4 H4 120.1 . .
C5 C4 H4 120.1 . .
C16 O5 H5O 114(2) . .
O2 C5 C4 117.0(2) . .
O2 C5 C6 121.7(2) . .
C4 C5 C6 121.4(2) . .
C18 O6 H6O 113(2) . .
C5 C6 C1 116.7(2) . .
C5 C6 C7 121.5(2) . .
C1 C6 C7 121.8(2) . .
C23 O7 H7O 112(3) . .
C8 C7 C6 111.29(18) . .
C8 C7 C29 112.47(18) . .
C6 C7 C29 113.13(19) . .
C8 C7 H7 106.5 . .
C6 C7 H7 106.5 . .
C29 C7 H7 106.5 . .
C25 O8 H8O 110(2) . .
C13 C8 C9 116.9(2) . .
C13 C8 C7 122.1(2) . .
C9 C8 C7 121.0(2) . .
C50 O9 H9O 112.8(19) . .
O3 C9 C10 120.3(2) . .
O3 C9 C8 118.5(2) . .
C10 C9 C8 121.2(2) . .
C54 O10 H10O 111(2) . .
C9 C10 C11 119.7(2) . .
C9 C10 H10 120.2 . .
C11 C10 H10 120.2 . .
C58 O11 H11O 113(2) . .
O4 C11 C10 120.2(2) . .
O4 C11 C12 118.2(2) . .
C10 C11 C12 121.7(2) . .
C62 O12 H12O 110(2) . .
C11 C12 C13 116.7(2) . .
C11 C12 C14 120.7(2) . .
C13 C12 C14 122.6(2) . .
C66 O13 H13A 109.5 . .
C8 C13 C12 123.9(2) . .
C8 C13 H13 118.0 . .
C12 C13 H13 118.0 . .
C12 C14 C15 110.83(17) . .
C12 C14 C34 113.40(19) . .
C15 C14 C34 113.39(18) . .
C12 C14 H14 106.2 . .
C15 C14 H14 106.2 . .
C34 C14 H14 106.2 . .
C16 C15 C20 117.0(2) . .
C16 C15 C14 121.4(2) . .
C20 C15 C14 121.6(2) . .
O5 C16 C17 116.7(2) . .
O5 C16 C15 122.1(2) . .
C17 C16 C15 121.1(2) . .
C18 C17 C16 120.0(2) . .
C18 C17 H17 120.0 . .
C16 C17 H17 120.0 . .
O6 C18 C17 120.3(2) . .
O6 C18 C19 118.5(2) . .
C17 C18 C19 121.2(2) . .
C20 C19 C18 116.8(2) . .
C20 C19 C21 121.6(2) . .
C18 C19 C21 121.6(2) . .
C19 C20 C15 123.8(2) . .
C19 C20 H20 118.1 . .
C15 C20 H20 118.1 . .
C19 C21 C39 112.56(18) . .
C19 C21 C22 110.65(17) . .
C39 C21 C22 113.28(18) . .
C19 C21 H21 106.6 . .
C39 C21 H21 106.6 . .
C22 C21 H21 106.6 . .
C27 C22 C23 117.0(2) . .
C27 C22 C21 121.1(2) . .
C23 C22 C21 121.9(2) . .
O7 C23 C24 117.7(2) . .
O7 C23 C22 121.4(2) . .
C24 C23 C22 121.0(2) . .
C25 C24 C23 120.1(2) . .
C25 C24 H24 119.9 . .
C23 C24 H24 119.9 . .
C24 C25 O8 117.2(2) . .
C24 C25 C26 121.4(2) . .
O8 C25 C26 121.4(2) . .
C25 C26 C27 116.6(2) . .
C25 C26 C28 122.5(2) . .
C27 C26 C28 120.9(2) . .
C22 C27 C26 123.9(2) . .
C22 C27 H27 118.1 . .
C26 C27 H27 118.1 . .
C2 C28 C26 110.36(18) . .
C2 C28 C44 113.77(19) . .
C26 C28 C44 112.36(18) . .
C2 C28 H28 106.6 . .
C26 C28 H28 106.6 . .
C44 C28 H28 106.6 . .
C30 C29 C7 114.0(2) . .
C30 C29 H29A 108.8 . .
C7 C29 H29A 108.8 . .
C30 C29 H29B 108.8 . .
C7 C29 H29B 108.8 . .
H29A C29 H29B 107.6 . .
C31 C30 C29 113.8(2) . .
C31 C30 H30A 108.8 . .
C29 C30 H30A 108.8 . .
C31 C30 H30B 108.8 . .
C29 C30 H30B 108.8 . .
H30A C30 H30B 107.7 . .
C30 C31 C32 112.7(2) . .
C30 C31 H31A 109.1 . .
C32 C31 H31A 109.1 . .
C30 C31 H31B 109.1 . .
C32 C31 H31B 109.1 . .
H31A C31 H31B 107.8 . .
C33 C32 C31 113.8(3) . .
C33 C32 H32A 108.8 . .
C31 C32 H32A 108.8 . .
C33 C32 H32B 108.8 . .
C31 C32 H32B 108.8 . .
H32A C32 H32B 107.7 . .
C32 C33 H33A 109.5 . .
C32 C33 H33B 109.5 . .
H33A C33 H33B 109.5 . .
C32 C33 H33C 109.5 . .
H33A C33 H33C 109.5 . .
H33B C33 H33C 109.5 . .
C35 C34 C14 112.70(19) . .
C35 C34 H34A 109.1 . .
C14 C34 H34A 109.1 . .
C35 C34 H34B 109.1 . .
C14 C34 H34B 109.1 . .
H34A C34 H34B 107.8 . .
C36 C35 C34 114.6(2) . .
C36 C35 H35A 108.6 . .
C34 C35 H35A 108.6 . .
C36 C35 H35B 108.6 . .
C34 C35 H35B 108.6 . .
H35A C35 H35B 107.6 . .
C37 C36 C35 115.2(2) . .
C37 C36 H36A 108.5 . .
C35 C36 H36A 108.5 . .
C37 C36 H36B 108.5 . .
C35 C36 H36B 108.5 . .
H36A C36 H36B 107.5 . .
C38 C37 C36 113.9(2) . .
C38 C37 H37A 108.8 . .
C36 C37 H37A 108.8 . .
C38 C37 H37B 108.8 . .
C36 C37 H37B 108.8 . .
H37A C37 H37B 107.7 . .
C37 C38 H38A 109.5 . .
C37 C38 H38B 109.5 . .
H38A C38 H38B 109.5 . .
C37 C38 H38C 109.5 . .
H38A C38 H38C 109.5 . .
H38B C38 H38C 109.5 . .
C40 C39 C21 112.51(18) . .
C40 C39 H39A 109.1 . .
C21 C39 H39A 109.1 . .
C40 C39 H39B 109.1 . .
C21 C39 H39B 109.1 . .
H39A C39 H39B 107.8 . .
C39 C40 C41 115.1(2) . .
C39 C40 H40A 108.5 . .
C41 C40 H40A 108.5 . .
C39 C40 H40B 108.5 . .
C41 C40 H40B 108.5 . .
H40A C40 H40B 107.5 . .
C42 C41 C40 115.4(2) . .
C42 C41 H41A 108.4 . .
C40 C41 H41A 108.4 . .
C42 C41 H41B 108.4 . .
C40 C41 H41B 108.4 . .
H41A C41 H41B 107.5 . .
C41 C42 C43 112.8(2) . .
C41 C42 H42A 109.0 . .
C43 C42 H42A 109.0 . .
C41 C42 H42B 109.0 . .
C43 C42 H42B 109.0 . .
H42A C42 H42B 107.8 . .
C42 C43 H43A 109.5 . .
C42 C43 H43B 109.5 . .
H43A C43 H43B 109.5 . .
C42 C43 H43C 109.5 . .
H43A C43 H43C 109.5 . .
H43B C43 H43C 109.5 . .
C45 C44 C28 114.08(19) . .
C45 C44 H44A 108.7 . .
C28 C44 H44A 108.7 . .
C45 C44 H44B 108.7 . .
C28 C44 H44B 108.7 . .
H44A C44 H44B 107.6 . .
C44 C45 C46 113.8(2) . .
C44 C45 H45A 108.8 . .
C46 C45 H45A 108.8 . .
C44 C45 H45B 108.8 . .
C46 C45 H45B 108.8 . .
H45A C45 H45B 107.7 . .
C47 C46 C45 114.7(2) . .
C47 C46 H46A 108.6 . .
C45 C46 H46A 108.6 . .
C47 C46 H46B 108.6 . .
C45 C46 H46B 108.6 . .
H46A C46 H46B 107.6 . .
C46 C47 C48 113.8(3) . .
C46 C47 H47A 108.8 . .
C48 C47 H47A 108.8 . .
C46 C47 H47B 108.8 . .
C48 C47 H47B 108.8 . .
H47A C47 H47B 107.7 . .
C47 C48 H48A 109.5 . .
C47 C48 H48B 109.5 . .
H48A C48 H48B 109.5 . .
C47 C48 H48C 109.5 . .
H48A C48 H48C 109.5 . .
H48B C48 H48C 109.5 . .
C50 C49 H49A 109.5 . .
C50 C49 H49B 109.5 . .
H49A C49 H49B 109.5 . .
C50 C49 H49C 109.5 . .
H49A C49 H49C 109.5 . .
H49B C49 H49C 109.5 . .
O9 C50 C51 105.22(19) . .
O9 C50 C49 108.9(2) . .
C51 C50 C49 112.1(2) . .
O9 C50 C52 108.4(2) . .
C51 C50 C52 110.5(2) . .
C49 C50 C52 111.5(2) . .
C50 C51 H51A 109.5 . .
C50 C51 H51B 109.5 . .
H51A C51 H51B 109.5 . .
C50 C51 H51C 109.5 . .
H51A C51 H51C 109.5 . .
H51B C51 H51C 109.5 . .
C50 C52 H52A 109.5 . .
C50 C52 H52B 109.5 . .
H52A C52 H52B 109.5 . .
C50 C52 H52C 109.5 . .
H52A C52 H52C 109.5 . .
H52B C52 H52C 109.5 . .
C54 C53 H53A 109.5 . .
C54 C53 H53B 109.5 . .
H53A C53 H53B 109.5 . .
C54 C53 H53C 109.5 . .
H53A C53 H53C 109.5 . .
H53B C53 H53C 109.5 . .
O10 C54 C55 108.1(2) . .
O10 C54 C53 108.3(2) . .
C55 C54 C53 111.7(3) . .
O10 C54 C56 105.9(2) . .
C55 C54 C56 112.0(3) . .
C53 C54 C56 110.6(2) . .
C54 C55 H55A 109.5 . .
C54 C55 H55B 109.5 . .
H55A C55 H55B 109.5 . .
C54 C55 H55C 109.5 . .
H55A C55 H55C 109.5 . .
H55B C55 H55C 109.5 . .
C54 C56 H56A 109.5 . .
C54 C56 H56B 109.5 . .
H56A C56 H56B 109.5 . .
C54 C56 H56C 109.5 . .
H56A C56 H56C 109.5 . .
H56B C56 H56C 109.5 . .
C58 C57 H57A 109.5 . .
C58 C57 H57B 109.5 . .
H57A C57 H57B 109.5 . .
C58 C57 H57C 109.5 . .
H57A C57 H57C 109.5 . .
H57B C57 H57C 109.5 . .
O11 C58 C59 106.05(19) . .
O11 C58 C57 108.8(2) . .
C59 C58 C57 112.0(2) . .
O11 C58 C60 108.6(2) . .
C59 C58 C60 110.5(2) . .
C57 C58 C60 110.7(2) . .
C58 C59 H59A 109.5 . .
C58 C59 H59B 109.5 . .
H59A C59 H59B 109.5 . .
C58 C59 H59C 109.5 . .
H59A C59 H59C 109.5 . .
H59B C59 H59C 109.5 . .
C58 C60 H60A 109.5 . .
C58 C60 H60B 109.5 . .
H60A C60 H60B 109.5 . .
C58 C60 H60C 109.5 . .
H60A C60 H60C 109.5 . .
H60B C60 H60C 109.5 . .
C62 C61 H61A 109.5 . .
C62 C61 H61B 109.5 . .
H61A C61 H61B 109.5 . .
C62 C61 H61C 109.5 . .
H61A C61 H61C 109.5 . .
H61B C61 H61C 109.5 . .
O12 C62 C63 108.8(2) . .
O12 C62 C64 105.2(2) . .
C63 C62 C64 110.9(2) . .
O12 C62 C61 107.7(2) . .
C63 C62 C61 112.1(2) . .
C64 C62 C61 111.9(2) . .
C62 C63 H63A 109.5 . .
C62 C63 H63B 109.5 . .
H63A C63 H63B 109.5 . .
C62 C63 H63C 109.5 . .
H63A C63 H63C 109.5 . .
H63B C63 H63C 109.5 . .
C62 C64 H64A 109.5 . .
C62 C64 H64B 109.5 . .
H64A C64 H64B 109.5 . .
C62 C64 H64C 109.5 . .
H64A C64 H64C 109.5 . .
H64B C64 H64C 109.5 . .
C66 C65 H65A 109.5 . .
C66 C65 H65B 109.5 . .
H65A C65 H65B 109.5 . .
C66 C65 H65C 109.5 . .
H65A C65 H65C 109.5 . .
H65B C65 H65C 109.5 . .
C66 C66 O13 171(2) 2_666 .
C66 C66 C65 77.2(15) 2_666 .
O13 C66 C65 106.5(8) . .
C66 C66 C65 70.9(14) 2_666 2_666
O13 C66 C65 105.2(9) . 2_666
C65 C66 C65 148.1(6) . 2_666
C66 C66 C67 80.6(15) 2_666 .
O13 C66 C67 107.2(8) . .
C65 C66 C67 87.4(7) . .
C65 C66 C67 87.4(7) 2_666 .
C66 C66 C67 70.0(14) 2_666 2_666
O13 C66 C67 102.1(8) . 2_666
C65 C66 C67 86.1(7) . 2_666
C65 C66 C67 83.2(6) 2_666 2_666
C67 C66 C67 150.6(6) . 2_666
C66 C67 H67A 109.5 . .
C66 C67 H67B 109.5 . .
H67A C67 H67B 109.5 . .
C66 C67 H67C 109.5 . .
H67A C67 H67C 109.5 . .
H67B C67 H67C 109.5 . .

loop_
_geom_bond_atom_site_label_1
_geom_bond_atom_site_label_2
_geom_bond_distance
_geom_bond_site_symmetry_2
O1 C3 1.385(3) .
O1 H1O 0.93(3) .
C1 C2 1.392(3) .
C1 C6 1.395(3) .
C1 H1 0.9500 .
O2 C5 1.384(3) .
O2 H2O 0.91(5) .
C2 C3 1.396(3) .
C2 C28 1.525(3) .
O3 C9 1.382(3) .
O3 H3O 0.96(4) .
C3 C4 1.386(3) .
O4 C11 1.380(3) .
O4 H4O 0.99(3) .
C4 C5 1.389(3) .
C4 H4 0.9500 .
O5 C16 1.379(3) .
O5 H5O 0.94(3) .
C5 C6 1.394(3) .
O6 C18 1.380(3) .
O6 H6O 0.92(4) .
C6 C7 1.531(3) .
O7 C23 1.382(3) .
O7 H7O 0.89(5) .
C7 C8 1.526(3) .
C7 C29 1.534(3) .
C7 H7 1.0000 .
O8 C25 1.388(3) .
O8 H8O 0.923(18) .
C8 C13 1.389(3) .
C8 C9 1.403(3) .
O9 C50 1.448(3) .
O9 H9O 0.84(3) .
C9 C10 1.384(3) .
O10 C54 1.452(3) .
O10 H10O 0.93(4) .
C10 C11 1.387(3) .
C10 H10 0.9500 .
O11 C58 1.447(3) .
O11 H11O 0.77(3) .
C11 C12 1.393(3) .
O12 C62 1.454(3) .
O12 H12O 0.83(3) .
C12 C13 1.397(3) .
C12 C14 1.527(3) .
O13 C66 1.396(9) .
O13 H13A 0.8400 .
C13 H13 0.9500 .
C14 C15 1.528(3) .
C14 C34 1.533(3) .
C14 H14 1.0000 .
C15 C16 1.390(3) .
C15 C20 1.393(3) .
C16 C17 1.388(3) .
C17 C18 1.384(3) .
C17 H17 0.9500 .
C18 C19 1.394(3) .
C19 C20 1.394(3) .
C19 C21 1.524(3) .
C20 H20 0.9500 .
C21 C39 1.538(3) .
C21 C22 1.539(3) .
C21 H21 1.0000 .
C22 C27 1.388(3) .
C22 C23 1.394(3) .
C23 C24 1.385(3) .
C24 C25 1.381(3) .
C24 H24 0.9500 .
C25 C26 1.390(3) .
C26 C27 1.398(3) .
C26 C28 1.525(3) .
C27 H27 0.9500 .
C28 C44 1.536(3) .
C28 H28 1.0000 .
C29 C30 1.526(3) .
C29 H29A 0.9900 .
C29 H29B 0.9900 .
C30 C31 1.503(3) .
C30 H30A 0.9900 .
C30 H30B 0.9900 .
C31 C32 1.552(4) .
C31 H31A 0.9900 .
C31 H31B 0.9900 .
C32 C33 1.470(4) .
C32 H32A 0.9900 .
C32 H32B 0.9900 .
C33 H33A 0.9800 .
C33 H33B 0.9800 .
C33 H33C 0.9800 .
C34 C35 1.526(3) .
C34 H34A 0.9900 .
C34 H34B 0.9900 .
C35 C36 1.526(3) .
C35 H35A 0.9900 .
C35 H35B 0.9900 .
C36 C37 1.521(3) .
C36 H36A 0.9900 .
C36 H36B 0.9900 .
C37 C38 1.520(4) .
C37 H37A 0.9900 .
C37 H37B 0.9900 .
C38 H38A 0.9800 .
C38 H38B 0.9800 .
C38 H38C 0.9800 .
C39 C40 1.517(3) .
C39 H39A 0.9900 .
C39 H39B 0.9900 .
C40 C41 1.524(3) .
C40 H40A 0.9900 .
C40 H40B 0.9900 .
C41 C42 1.518(3) .
C41 H41A 0.9900 .
C41 H41B 0.9900 .
C42 C43 1.524(4) .
C42 H42A 0.9900 .
C42 H42B 0.9900 .
C43 H43A 0.9800 .
C43 H43B 0.9800 .
C43 H43C 0.9800 .
C44 C45 1.522(3) .
C44 H44A 0.9900 .
C44 H44B 0.9900 .
C45 C46 1.526(3) .
C45 H45A 0.9900 .
C45 H45B 0.9900 .
C46 C47 1.523(4) .
C46 H46A 0.9900 .
C46 H46B 0.9900 .
C47 C48 1.520(4) .
C47 H47A 0.9900 .
C47 H47B 0.9900 .
C48 H48A 0.9800 .
C48 H48B 0.9800 .
C48 H48C 0.9800 .
C49 C50 1.511(3) .
C49 H49A 0.9800 .
C49 H49B 0.9800 .
C49 H49C 0.9800 .
C50 C51 1.507(3) .
C50 C52 1.518(4) .
C51 H51A 0.9800 .
C51 H51B 0.9800 .
C51 H51C 0.9800 .
C52 H52A 0.9800 .
C52 H52B 0.9800 .
C52 H52C 0.9800 .
C53 C54 1.512(4) .
C53 H53A 0.9800 .
C53 H53B 0.9800 .
C53 H53C 0.9800 .
C54 C55 1.510(4) .
C54 C56 1.513(4) .
C55 H55A 0.9800 .
C55 H55B 0.9800 .
C55 H55C 0.9800 .
C56 H56A 0.9800 .
C56 H56B 0.9800 .
C56 H56C 0.9800 .
C57 C58 1.510(3) .
C57 H57A 0.9800 .
C57 H57B 0.9800 .
C57 H57C 0.9800 .
C58 C59 1.508(3) .
C58 C60 1.515(4) .
C59 H59A 0.9800 .
C59 H59B 0.9800 .
C59 H59C 0.9800 .
C60 H60A 0.9800 .
C60 H60B 0.9800 .
C60 H60C 0.9800 .
C61 C62 1.526(3) .
C61 H61A 0.9800 .
C61 H61B 0.9800 .
C61 H61C 0.9800 .
C62 C63 1.513(4) .
C62 C64 1.517(3) .
C63 H63A 0.9800 .
C63 H63B 0.9800 .
C63 H63C 0.9800 .
C64 H64A 0.9800 .
C64 H64B 0.9800 .
C64 H64C 0.9800 .
C65 C66 1.467(12) .
C65 H65A 0.9800 .
C65 H65B 0.9800 .
C65 H65C 0.9800 .
C66 C66 0.821(17) 2_666
C66 C65 1.514(12) 2_666
C66 C67 1.575(13) .
C66 C67 1.652(14) 2_666
C67 H67A 0.9800 .
C67 H67B 0.9800 .
C67 H67C 0.9800 .
